data_7152462
loop_
_publ_author_name
'Paterson, Ian'
'Anderson, Edward A.'
'Dalby, Stephen M.'
'Lim, Jong Ho'
'Maltas, Philip'

_publ_section_title
;
 The stereocontrolled total synthesis of spirastrellolide A methyl ester.
 Fragment coupling studies and completion of the synthesis.
;
_journal_issue 30
_journal_name_full 'Organic &amp; biomolecular chemistry'
_journal_page_first 5873
_journal_page_last 5886
_journal_paper_doi 10.1039/c2ob25101a
_journal_volume 10
_journal_year 2012
_chemical_absolute_configuration
;
Flack parameter -0.01(6)
;
_chemical_formula_moiety 'C45 H73 Cl O15, 2(C H2 Cl2)'
_chemical_formula_sum 'C47 H77 Cl5 O15'
_chemical_formula_weight 1059.34
_chemical_name_systematic
;
?
;
_space_group_IT_number 76
_symmetry_cell_setting tetragonal
_symmetry_space_group_name_Hall 'P 4w'
_symmetry_space_group_name_H-M 'P 41'
_atom_sites_solution_hydrogens geom
_atom_sites_solution_primary direct
_atom_sites_solution_secondary difmap
_audit_creation_method SHELXL-97
_cell_angle_alpha 90.00
_cell_angle_beta 90.00
_cell_angle_gamma 90.00
_cell_formula_units_Z 4
_cell_length_a 16.0394(3)
_cell_length_b 16.0394(3)
_cell_length_c 21.4724(6)
_cell_measurement_reflns_used 35117
_cell_measurement_temperature 120(2)
_cell_measurement_theta_max 25.03
_cell_measurement_theta_min 1.02
_cell_volume 5524.0(2)
_computing_cell_refinement 'HKL Scalepack (Otwinowski & Minor 1997)'
_computing_data_collection 'Collect (Nonius B.V. 1998)'
_computing_data_reduction
;
HKL Denzo and Scalepack (Otwinowski & Minor 1997)
;
_computing_publication_material 'SHELXL-97 (Sheldrick 1997)'
_computing_structure_refinement 'SHELXL-97 (Sheldrick 1997)'
_computing_structure_solution 'SIR-92 (Altomare et al. 1994)'
_diffrn_ambient_temperature 120(2)
_diffrn_measured_fraction_theta_full 0.994
_diffrn_measured_fraction_theta_max 0.994
_diffrn_measurement_device_type 'Nonius Kappa CCD'
_diffrn_measurement_method 'Thin slice \w and \f scans'
_diffrn_radiation_source 'fine-focus sealed tube'
_diffrn_radiation_type MoK\a
_diffrn_radiation_wavelength 0.71073
_diffrn_reflns_av_R_equivalents 0.0474
_diffrn_reflns_av_sigmaI/netI 0.0479
_diffrn_reflns_limit_h_max 19
_diffrn_reflns_limit_h_min -15
_diffrn_reflns_limit_k_max 19
_diffrn_reflns_limit_k_min -18
_diffrn_reflns_limit_l_max 25
_diffrn_reflns_limit_l_min -18
_diffrn_reflns_number 28574
_diffrn_reflns_theta_full 25.01
_diffrn_reflns_theta_max 25.01
_diffrn_reflns_theta_min 3.59
_exptl_absorpt_coefficient_mu 0.323
_exptl_absorpt_correction_T_max 0.986
_exptl_absorpt_correction_T_min 0.914
_exptl_absorpt_correction_type multi-scan
_exptl_absorpt_process_details
;
multi-scan from symmetry-related measurements
Sortav (Blessing 1995)
;
_exptl_crystal_colour colourless
_exptl_crystal_density_diffrn 1.274
_exptl_crystal_density_method 'not measured'
_exptl_crystal_description block
_exptl_crystal_F_000 2256
_exptl_crystal_size_max 0.14
_exptl_crystal_size_mid 0.07
_exptl_crystal_size_min 0.05
_refine_diff_density_max 0.279
_refine_diff_density_min -0.512
_refine_diff_density_rms 0.053
_refine_ls_abs_structure_details 'Flack H D (1983), Acta Cryst. A39, 876-881'
_refine_ls_abs_structure_Flack -0.01(6)
_refine_ls_extinction_method none
_refine_ls_goodness_of_fit_ref 1.083
_refine_ls_hydrogen_treatment mixed
_refine_ls_matrix_type full
_refine_ls_number_parameters 624
_refine_ls_number_reflns 8341
_refine_ls_number_restraints 6
_refine_ls_restrained_S_all 1.085
_refine_ls_R_factor_all 0.0637
_refine_ls_R_factor_gt 0.0508
_refine_ls_shift/su_max 0.001
_refine_ls_shift/su_mean 0.000
_refine_ls_structure_factor_coef Fsqd
_refine_ls_weighting_details 'calc w=1/[\s^2^(Fo^2^)+(0.0529P)^2^+4.6853P] where P=(Fo^2^+2Fc^2^)/3'
_refine_ls_weighting_scheme calc
_refine_ls_wR_factor_gt 0.1168
_refine_ls_wR_factor_ref 0.1239
_reflns_number_gt 7243
_reflns_number_total 8341
_reflns_threshold_expression >2sigma(I)
_cod_data_source_file c2ob25101a.txt
_cod_data_source_block ip0701
_cod_original_sg_symbol_H-M P4(1)
_cod_database_code 7152462

loop_
_symmetry_equiv_pos_as_xyz
'x, y, z'
'-x, -y, z+1/2'
'-y, x, z+1/4'
'y, -x, z+3/4'

loop_
_atom_site_label
_atom_site_type_symbol
_atom_site_fract_x
_atom_site_fract_y
_atom_site_fract_z
_atom_site_U_iso_or_equiv
_atom_site_adp_type
_atom_site_occupancy
_atom_site_symmetry_multiplicity
_atom_site_calc_flag
_atom_site_refinement_flags
Cl1 Cl 0.70949(7) 0.25766(7) 0.78014(5) 0.0405(3) Uani 1 1 d .
O1 O 0.48775(15) -0.07999(17) 0.73437(13) 0.0277(6) Uani 1 1 d .
O2 O 0.55502(18) -0.02340(19) 0.65346(14) 0.0398(7) Uani 1 1 d .
O3 O 0.50433(15) -0.22616(16) 0.60103(13) 0.0276(6) Uani 1 1 d .
O4 O 0.68505(16) -0.37422(17) 0.63918(13) 0.0317(6) Uani 1 1 d D
H4' H 0.708(3) -0.345(2) 0.6740(15) 0.038 Uiso 1 1 d D
O5 O 0.81168(15) -0.18618(15) 0.60046(12) 0.0240(6) Uani 1 1 d D
H5' H 0.839(2) -0.168(2) 0.6369(13) 0.029 Uiso 1 1 d D
O6 O 0.98773(14) -0.32239(14) 0.63724(12) 0.0207(5) Uani 1 1 d .
O7 O 1.03707(14) -0.23598(15) 0.71729(12) 0.0225(6) Uani 1 1 d .
O8 O 0.87231(16) -0.31238(17) 0.82125(13) 0.0316(6) Uani 1 1 d .
O9 O 0.89852(16) -0.09632(15) 0.68773(12) 0.0254(6) Uani 1 1 d D
H9' H 0.894(2) -0.057(2) 0.6548(15) 0.030 Uiso 1 1 d D
O10 O 1.01893(16) -0.14133(16) 0.82755(12) 0.0259(6) Uani 1 1 d D
H10' H 1.0696(17) -0.164(2) 0.8112(19) 0.031 Uiso 1 1 d D
O11 O 0.74801(15) 0.06763(16) 0.89780(13) 0.0277(6) Uani 1 1 d .
O12 O 0.63125(18) 0.29690(18) 0.90705(15) 0.0409(8) Uani 1 1 d .
O13 O 0.60359(15) 0.03824(16) 0.89338(12) 0.0290(6) Uani 1 1 d .
O14 O 0.66305(15) -0.07267(16) 0.83774(12) 0.0272(6) Uani 1 1 d .
O15 O 0.72502(18) -0.29333(17) 0.75324(14) 0.0362(7) Uani 1 1 d D
H15' H 0.7808(16) -0.309(3) 0.769(2) 0.043 Uiso 1 1 d D
C1 C 0.4987(2) -0.0647(2) 0.67319(19) 0.0280(9) Uani 1 1 d .
C2 C 0.4317(2) -0.1075(2) 0.6363(2) 0.0308(9) Uani 1 1 d .
H2A H 0.4365 -0.0904 0.5921 0.037 Uiso 1 1 calc R
H2B H 0.3767 -0.0888 0.6517 0.037 Uiso 1 1 calc R
C3 C 0.4356(2) -0.2023(2) 0.63986(19) 0.0265(8) Uani 1 1 d .
H3 H 0.4474 -0.2194 0.6838 0.032 Uiso 1 1 calc R
C4 C 0.3545(2) -0.2423(3) 0.6186(2) 0.0314(9) Uani 1 1 d .
H4A H 0.3095 -0.2281 0.6484 0.038 Uiso 1 1 calc R
H4B H 0.3388 -0.2199 0.5773 0.038 Uiso 1 1 calc R
C5 C 0.3636(2) -0.3362(3) 0.6147(2) 0.0336(10) Uani 1 1 d .
H5A H 0.3122 -0.3609 0.5971 0.040 Uiso 1 1 calc R
H5B H 0.3722 -0.3596 0.6568 0.040 Uiso 1 1 calc R
C6 C 0.4390(2) -0.3576(3) 0.5727(2) 0.0338(10) Uani 1 1 d .
H6A H 0.4475 -0.4188 0.5719 0.041 Uiso 1 1 calc R
H6B H 0.4281 -0.3386 0.5296 0.041 Uiso 1 1 calc R
C7 C 0.5168(2) -0.3150(2) 0.5979(2) 0.0296(9) Uani 1 1 d .
H7 H 0.5279 -0.3364 0.6408 0.036 Uiso 1 1 calc R
C8 C 0.5942(2) -0.3281(3) 0.5584(2) 0.0300(9) Uani 1 1 d .
H8A H 0.5910 -0.2918 0.5212 0.036 Uiso 1 1 calc R
H8B H 0.5957 -0.3867 0.5440 0.036 Uiso 1 1 calc R
C9 C 0.6741(2) -0.3089(2) 0.59376(18) 0.0245(8) Uani 1 1 d .
H9 H 0.6676 -0.2544 0.6159 0.029 Uiso 1 1 calc R
C10 C 0.7508(2) -0.3052(2) 0.55244(18) 0.0238(8) Uani 1 1 d .
H10A H 0.7393 -0.2685 0.5164 0.029 Uiso 1 1 calc R
H10B H 0.7630 -0.3617 0.5363 0.029 Uiso 1 1 calc R
C11 C 0.8268(2) -0.2725(2) 0.58728(18) 0.0206(8) Uani 1 1 d .
H11 H 0.8326 -0.3036 0.6274 0.025 Uiso 1 1 calc R
C12 C 0.9075(2) -0.2822(2) 0.54955(18) 0.0227(8) Uani 1 1 d .
H12A H 0.9109 -0.3402 0.5339 0.027 Uiso 1 1 calc R
H12B H 0.9048 -0.2448 0.5129 0.027 Uiso 1 1 calc R
C13 C 0.9858(2) -0.2628(2) 0.58598(18) 0.0212(8) Uani 1 1 d .
H13 H 0.9820 -0.2049 0.6031 0.025 Uiso 1 1 calc R
C14 C 1.0645(2) -0.2707(2) 0.54664(19) 0.0259(9) Uani 1 1 d .
H14 H 1.0596 -0.3217 0.5201 0.031 Uiso 1 1 calc R
C15 C 1.1393(2) -0.2808(2) 0.5891(2) 0.0300(9) Uani 1 1 d .
H15 H 1.1933 -0.2759 0.5713 0.036 Uiso 1 1 calc R
C16 C 1.1338(2) -0.2961(2) 0.6494(2) 0.0277(9) Uani 1 1 d .
H16 H 1.1836 -0.2981 0.6733 0.033 Uiso 1 1 calc R
C17 C 1.0526(2) -0.3103(2) 0.68132(18) 0.0238(8) Uani 1 1 d .
C18 C 1.0516(2) -0.3862(2) 0.7235(2) 0.0301(9) Uani 1 1 d .
H18A H 1.0986 -0.3828 0.7534 0.036 Uiso 1 1 calc R
H18B H 1.0589 -0.4372 0.6982 0.036 Uiso 1 1 calc R
C19 C 0.9698(2) -0.3910(2) 0.75905(19) 0.0276(9) Uani 1 1 d .
H19A H 0.9715 -0.4385 0.7884 0.033 Uiso 1 1 calc R
H19B H 0.9234 -0.4003 0.7295 0.033 Uiso 1 1 calc R
C20 C 0.9548(2) -0.3102(2) 0.79510(18) 0.0251(9) Uani 1 1 d .
H20 H 0.9972 -0.3041 0.8289 0.030 Uiso 1 1 calc R
C21 C 0.9595(2) -0.2360(2) 0.75056(18) 0.0219(8) Uani 1 1 d .
H21 H 0.9129 -0.2408 0.7198 0.026 Uiso 1 1 calc R
C22 C 0.9539(2) -0.1510(2) 0.78198(18) 0.0214(8) Uani 1 1 d .
H22 H 0.8991 -0.1476 0.8040 0.026 Uiso 1 1 calc R
C23 C 0.9583(2) -0.0793(2) 0.73544(17) 0.0203(8) Uani 1 1 d .
H23 H 1.0149 -0.0800 0.7159 0.024 Uiso 1 1 calc R
C24 C 0.9443(2) 0.0083(2) 0.76389(18) 0.0214(8) Uani 1 1 d .
H24 H 0.9841 0.0154 0.7993 0.026 Uiso 1 1 calc R
C25 C 0.8550(2) 0.0178(2) 0.78950(19) 0.0242(8) Uani 1 1 d .
H25A H 0.8149 0.0028 0.7563 0.029 Uiso 1 1 calc R
H25B H 0.8472 -0.0220 0.8242 0.029 Uiso 1 1 calc R
C26 C 0.8348(2) 0.1061(2) 0.8128(2) 0.0283(9) Uani 1 1 d .
H26A H 0.8762 0.1222 0.8448 0.034 Uiso 1 1 calc R
H26B H 0.8401 0.1457 0.7777 0.034 Uiso 1 1 calc R
C27 C 0.7478(2) 0.1133(2) 0.84040(19) 0.0258(8) Uani 1 1 d .
H27 H 0.7067 0.0874 0.8112 0.031 Uiso 1 1 calc R
C28 C 0.7226(2) 0.2033(2) 0.85278(19) 0.0303(9) Uani 1 1 d .
H28 H 0.7685 0.2310 0.8766 0.036 Uiso 1 1 calc R
C29 C 0.6428(2) 0.2112(2) 0.8900(2) 0.0313(9) Uani 1 1 d .
H29 H 0.5947 0.1926 0.8638 0.038 Uiso 1 1 calc R
C30 C 0.6477(2) 0.1574(3) 0.9471(2) 0.0333(10) Uani 1 1 d .
H30A H 0.5930 0.1577 0.9685 0.040 Uiso 1 1 calc R
H30B H 0.6896 0.1808 0.9760 0.040 Uiso 1 1 calc R
C31 C 0.6713(2) 0.0681(3) 0.93119(18) 0.0297(9) Uani 1 1 d .
C32 C 0.6850(3) 0.0135(3) 0.98777(19) 0.0333(10) Uani 1 1 d .
H32A H 0.6403 0.0244 1.0185 0.040 Uiso 1 1 calc R
H32B H 0.7389 0.0284 1.0073 0.040 Uiso 1 1 calc R
C33 C 0.6855(2) -0.0786(3) 0.9717(2) 0.0321(9) Uani 1 1 d .
H33A H 0.7338 -0.0913 0.9446 0.038 Uiso 1 1 calc R
H33B H 0.6908 -0.1121 1.0102 0.038 Uiso 1 1 calc R
C34 C 0.6052(2) -0.1011(3) 0.9384(2) 0.0348(10) Uani 1 1 d .
H34 H 0.5581 -0.0847 0.9663 0.042 Uiso 1 1 calc R
C35 C 0.5977(2) -0.0489(3) 0.87946(19) 0.0299(9) Uani 1 1 d .
C36 C 0.5176(2) -0.0576(3) 0.8424(2) 0.0334(10) Uani 1 1 d .
H36A H 0.4939 -0.1144 0.8465 0.040 Uiso 1 1 calc R
H36B H 0.4755 -0.0162 0.8558 0.040 Uiso 1 1 calc R
C37 C 0.5467(2) -0.0410(3) 0.77654(18) 0.0268(9) Uani 1 1 d .
H37 H 0.5498 0.0203 0.7686 0.032 Uiso 1 1 calc R
C38 C 0.6339(2) -0.0797(2) 0.77465(18) 0.0247(8) Uani 1 1 d .
H38 H 0.6706 -0.0463 0.7465 0.030 Uiso 1 1 calc R
C39 C 0.6364(2) -0.1718(2) 0.7553(2) 0.0282(9) Uani 1 1 d .
H39A H 0.5973 -0.2043 0.7814 0.034 Uiso 1 1 calc R
H39B H 0.6189 -0.1773 0.7113 0.034 Uiso 1 1 calc R
C40 C 0.7241(2) -0.2052(2) 0.7632(2) 0.0294(9) Uani 1 1 d .
H40A H 0.7619 -0.1778 0.7330 0.035 Uiso 1 1 calc R
H40B H 0.7445 -0.1926 0.8057 0.035 Uiso 1 1 calc R
C41 C 1.0761(3) -0.1953(3) 0.5043(2) 0.0451(12) Uani 1 1 d .
H41A H 1.1254 -0.2036 0.4780 0.068 Uiso 1 1 calc R
H41B H 1.0837 -0.1451 0.5298 0.068 Uiso 1 1 calc R
H41C H 1.0267 -0.1885 0.4779 0.068 Uiso 1 1 calc R
C42 C 0.8672(3) -0.3021(3) 0.8863(2) 0.0518(13) Uani 1 1 d .
H42A H 0.8087 -0.3051 0.8993 0.078 Uiso 1 1 calc R
H42B H 0.8904 -0.2477 0.8978 0.078 Uiso 1 1 calc R
H42C H 0.8990 -0.3464 0.9069 0.078 Uiso 1 1 calc R
C43 C 0.9644(2) 0.0744(2) 0.7149(2) 0.0297(9) Uani 1 1 d .
H43A H 0.9696 0.1290 0.7351 0.045 Uiso 1 1 calc R
H43B H 0.9195 0.0764 0.6840 0.045 Uiso 1 1 calc R
H43C H 1.0170 0.0603 0.6943 0.045 Uiso 1 1 calc R
C44 C 0.5502(3) 0.3283(3) 0.8943(3) 0.0562(14) Uani 1 1 d .
H44A H 0.5463 0.3862 0.9086 0.084 Uiso 1 1 calc R
H44B H 0.5086 0.2944 0.9161 0.084 Uiso 1 1 calc R
H44C H 0.5397 0.3260 0.8493 0.084 Uiso 1 1 calc R
C45 C 0.5979(3) -0.1945(3) 0.9272(2) 0.0456(12) Uani 1 1 d .
H45A H 0.5966 -0.2237 0.9672 0.068 Uiso 1 1 calc R
H45B H 0.6460 -0.2137 0.9029 0.068 Uiso 1 1 calc R
H45C H 0.5465 -0.2063 0.9041 0.068 Uiso 1 1 calc R
C46 C 0.6092(4) 0.4226(4) 0.5938(3) 0.0676(16) Uani 1 1 d .
H46A H 0.6237 0.4812 0.6033 0.081 Uiso 1 1 calc R
H46B H 0.6599 0.3948 0.5777 0.081 Uiso 1 1 calc R
Cl2 Cl 0.57714(11) 0.37186(11) 0.66397(10) 0.0838(5) Uani 1 1 d .
Cl3 Cl 0.53256(12) 0.42079(13) 0.53671(9) 0.0951(6) Uani 1 1 d .
C47 C 0.4409(4) 0.2015(4) 0.6576(3) 0.0704(17) Uani 1 1 d .
H47A H 0.4110 0.2539 0.6479 0.084 Uiso 1 1 calc R
H47B H 0.4935 0.2008 0.6334 0.084 Uiso 1 1 calc R
Cl4 Cl 0.37893(9) 0.11564(8) 0.63610(7) 0.0658(4) Uani 1 1 d .
Cl5 Cl 0.46407(11) 0.19811(11) 0.73820(8) 0.0776(5) Uani 1 1 d .

loop_
_atom_site_aniso_label
_atom_site_aniso_U_11
_atom_site_aniso_U_22
_atom_site_aniso_U_33
_atom_site_aniso_U_23
_atom_site_aniso_U_13
_atom_site_aniso_U_12
Cl1 0.0430(6) 0.0411(6) 0.0373(6) 0.0036(5) 0.0039(5) 0.0125(4)
O1 0.0204(13) 0.0423(16) 0.0204(15) -0.0024(12) 0.0006(11) -0.0019(11)
O2 0.0387(17) 0.0509(18) 0.0299(18) 0.0058(14) 0.0000(14) -0.0107(14)
O3 0.0205(13) 0.0348(15) 0.0277(16) 0.0007(12) -0.0003(11) -0.0052(11)
O4 0.0321(15) 0.0362(16) 0.0268(17) 0.0071(13) -0.0048(13) -0.0049(11)
O5 0.0250(14) 0.0217(13) 0.0252(16) -0.0051(11) -0.0030(11) 0.0026(10)
O6 0.0209(13) 0.0227(13) 0.0185(14) -0.0026(11) -0.0026(10) 0.0004(9)
O7 0.0208(13) 0.0259(14) 0.0208(15) -0.0058(11) 0.0006(11) 0.0024(10)
O8 0.0297(15) 0.0418(16) 0.0234(16) 0.0036(12) 0.0014(12) 0.0013(11)
O9 0.0397(15) 0.0215(13) 0.0151(14) 0.0013(11) -0.0084(11) -0.0034(11)
O10 0.0252(14) 0.0339(15) 0.0188(14) -0.0080(11) -0.0069(11) 0.0070(11)
O11 0.0214(13) 0.0368(15) 0.0251(16) -0.0039(12) 0.0011(11) 0.0060(10)
O12 0.0389(17) 0.0420(17) 0.0419(19) -0.0154(15) -0.0019(14) 0.0192(13)
O13 0.0234(14) 0.0432(16) 0.0203(15) -0.0072(13) -0.0009(12) 0.0056(11)
O14 0.0193(13) 0.0412(15) 0.0210(15) -0.0061(12) 0.0013(11) 0.0017(11)
O15 0.0401(17) 0.0320(16) 0.0366(18) -0.0056(13) -0.0070(14) 0.0083(13)
C1 0.027(2) 0.035(2) 0.023(2) 0.0028(18) 0.0007(17) 0.0039(17)
C2 0.032(2) 0.036(2) 0.024(2) 0.0042(18) -0.0039(18) 0.0036(16)
C3 0.0207(19) 0.043(2) 0.016(2) 0.0029(17) 0.0006(16) -0.0004(15)
C4 0.020(2) 0.047(3) 0.027(2) 0.0024(19) -0.0018(17) -0.0022(16)
C5 0.019(2) 0.038(2) 0.044(3) 0.004(2) -0.0047(18) -0.0058(16)
C6 0.024(2) 0.033(2) 0.044(3) -0.004(2) -0.0026(19) -0.0049(16)
C7 0.021(2) 0.035(2) 0.033(2) 0.0035(18) -0.0038(17) -0.0011(15)
C8 0.027(2) 0.032(2) 0.031(2) -0.0033(18) -0.0044(18) -0.0036(15)
C9 0.0201(19) 0.031(2) 0.023(2) -0.0014(17) 0.0012(16) -0.0011(15)
C10 0.025(2) 0.026(2) 0.020(2) -0.0011(16) -0.0008(16) 0.0004(14)
C11 0.0225(19) 0.0192(18) 0.020(2) -0.0019(15) -0.0008(16) -0.0004(13)
C12 0.0236(19) 0.0249(19) 0.020(2) -0.0026(15) 0.0003(15) 0.0003(14)
C13 0.0207(18) 0.0227(19) 0.020(2) -0.0010(15) 0.0003(15) 0.0043(14)
C14 0.0221(19) 0.033(2) 0.022(2) -0.0027(17) -0.0002(16) 0.0009(15)
C15 0.0178(19) 0.039(2) 0.033(3) -0.0114(19) 0.0043(17) -0.0001(15)
C16 0.0193(19) 0.030(2) 0.033(3) -0.0122(18) -0.0044(17) 0.0022(15)
C17 0.025(2) 0.025(2) 0.022(2) -0.0079(16) -0.0045(16) 0.0045(14)
C18 0.034(2) 0.029(2) 0.028(2) -0.0059(18) -0.0095(18) 0.0097(16)
C19 0.036(2) 0.022(2) 0.025(2) 0.0037(17) -0.0050(17) 0.0023(15)
C20 0.028(2) 0.026(2) 0.021(2) 0.0045(16) -0.0040(16) 0.0007(15)
C21 0.0195(19) 0.025(2) 0.021(2) 0.0011(16) 0.0007(15) 0.0056(14)
C22 0.0213(19) 0.0257(19) 0.0173(19) -0.0048(16) -0.0031(15) 0.0029(14)
C23 0.0201(18) 0.025(2) 0.0156(19) -0.0047(15) -0.0010(15) 0.0002(14)
C24 0.0183(18) 0.0245(19) 0.021(2) -0.0047(16) -0.0012(15) 0.0006(14)
C25 0.023(2) 0.027(2) 0.022(2) -0.0031(16) 0.0052(16) -0.0005(14)
C26 0.025(2) 0.029(2) 0.031(2) -0.0094(17) 0.0019(17) 0.0001(15)
C27 0.024(2) 0.032(2) 0.022(2) -0.0040(17) 0.0005(16) 0.0035(14)
C28 0.033(2) 0.034(2) 0.024(2) -0.0045(18) -0.0036(17) 0.0061(16)
C29 0.027(2) 0.036(2) 0.031(2) -0.0104(19) -0.0034(18) 0.0097(16)
C30 0.021(2) 0.048(3) 0.031(2) -0.012(2) 0.0008(18) 0.0093(17)
C31 0.026(2) 0.044(2) 0.019(2) -0.0072(18) 0.0000(17) 0.0030(16)
C32 0.029(2) 0.051(3) 0.020(2) -0.0077(19) 0.0005(17) 0.0083(18)
C33 0.026(2) 0.046(3) 0.025(2) -0.0007(19) 0.0017(17) 0.0038(17)
C34 0.025(2) 0.049(3) 0.031(3) 0.001(2) 0.0012(18) -0.0012(18)
C35 0.022(2) 0.042(2) 0.026(2) -0.0058(18) 0.0034(17) 0.0033(16)
C36 0.021(2) 0.055(3) 0.025(2) -0.005(2) -0.0007(17) -0.0013(17)
C37 0.023(2) 0.040(2) 0.018(2) -0.0028(17) 0.0013(16) -0.0002(15)
C38 0.024(2) 0.032(2) 0.018(2) -0.0029(16) 0.0026(16) -0.0008(15)
C39 0.021(2) 0.040(2) 0.024(2) -0.0020(18) -0.0034(16) -0.0047(16)
C40 0.028(2) 0.035(2) 0.026(2) -0.0018(18) 0.0026(17) -0.0002(16)
C41 0.030(2) 0.064(3) 0.041(3) 0.018(2) 0.009(2) -0.003(2)
C42 0.051(3) 0.074(4) 0.030(3) 0.008(3) 0.009(2) 0.015(2)
C43 0.030(2) 0.024(2) 0.036(3) -0.0035(18) 0.0066(18) 0.0033(15)
C44 0.057(3) 0.056(3) 0.056(4) -0.006(3) -0.008(3) 0.034(2)
C45 0.043(3) 0.054(3) 0.040(3) 0.008(2) -0.010(2) -0.010(2)
C46 0.060(3) 0.065(4) 0.078(5) 0.009(3) -0.001(3) -0.001(3)
Cl2 0.0763(11) 0.0911(12) 0.0840(13) 0.0110(10) 0.0037(9) -0.0135(8)
Cl3 0.0952(12) 0.1064(14) 0.0838(14) -0.0251(11) -0.0212(10) 0.0383(10)
C47 0.072(4) 0.080(4) 0.059(4) 0.011(3) -0.010(3) -0.013(3)
Cl4 0.0780(10) 0.0552(8) 0.0642(10) -0.0048(7) -0.0234(8) 0.0117(6)
Cl5 0.0885(11) 0.0900(11) 0.0542(10) -0.0042(8) -0.0105(8) -0.0222(9)

loop_
_atom_type_symbol
_atom_type_description
_atom_type_scat_dispersion_real
_atom_type_scat_dispersion_imag
_atom_type_scat_source
C C 0.0033 0.0016 'International Tables Vol C Tables 4.2.6.8 and 6.1.1.4'
H H 0.0000 0.0000 'International Tables Vol C Tables 4.2.6.8 and 6.1.1.4'
Cl Cl 0.1484 0.1585 'International Tables Vol C Tables 4.2.6.8 and 6.1.1.4'
O O 0.0106 0.0060 'International Tables Vol C Tables 4.2.6.8 and 6.1.1.4'

loop_
_geom_angle_atom_site_label_1
_geom_angle_atom_site_label_2
_geom_angle_atom_site_label_3
_geom_angle
C1 O1 C37 116.4(3)
C3 O3 C7 113.4(3)
C9 O4 H4' 103(3)
C11 O5 H5' 112(2)
C17 O6 C13 115.4(3)
C21 O7 C17 114.6(3)
C42 O8 C20 116.0(3)
C23 O9 H9' 117(2)
C22 O10 H10' 109(3)
C31 O11 C27 115.3(3)
C44 O12 C29 114.1(3)
C35 O13 C31 119.5(3)
C35 O14 C38 111.9(3)
C40 O15 H15' 102(3)
O2 C1 O1 122.9(4)
O2 C1 C2 127.3(4)
O1 C1 C2 109.7(3)
C1 C2 C3 113.7(3)
C1 C2 H2A 108.8
C3 C2 H2A 108.8
C1 C2 H2B 108.8
C3 C2 H2B 108.8
H2A C2 H2B 107.7
O3 C3 C4 111.8(3)
O3 C3 C2 105.5(3)
C4 C3 C2 111.8(3)
O3 C3 H3 109.2
C4 C3 H3 109.2
C2 C3 H3 109.2
C5 C4 C3 110.7(3)
C5 C4 H4A 109.5
C3 C4 H4A 109.5
C5 C4 H4B 109.5
C3 C4 H4B 109.5
H4A C4 H4B 108.1
C4 C5 C6 109.2(3)
C4 C5 H5A 109.8
C6 C5 H5A 109.8
C4 C5 H5B 109.8
C6 C5 H5B 109.8
H5A C5 H5B 108.3
C7 C6 C5 109.5(4)
C7 C6 H6A 109.8
C5 C6 H6A 109.8
C7 C6 H6B 109.8
C5 C6 H6B 109.8
H6A C6 H6B 108.2
O3 C7 C8 106.0(3)
O3 C7 C6 110.3(3)
C8 C7 C6 114.2(4)
O3 C7 H7 108.7
C8 C7 H7 108.7
C6 C7 H7 108.7
C7 C8 C9 112.5(3)
C7 C8 H8A 109.1
C9 C8 H8A 109.1
C7 C8 H8B 109.1
C9 C8 H8B 109.1
H8A C8 H8B 107.8
O4 C9 C10 109.0(3)
O4 C9 C8 107.1(3)
C10 C9 C8 113.6(3)
O4 C9 H9 109.1
C10 C9 H9 109.1
C8 C9 H9 109.1
C9 C10 C11 112.1(3)
C9 C10 H10A 109.2
C11 C10 H10A 109.2
C9 C10 H10B 109.2
C11 C10 H10B 109.2
H10A C10 H10B 107.9
O5 C11 C10 107.0(3)
O5 C11 C12 110.2(3)
C10 C11 C12 112.4(3)
O5 C11 H11 109.1
C10 C11 H11 109.1
C12 C11 H11 109.1
C13 C12 C11 114.0(3)
C13 C12 H12A 108.8
C11 C12 H12A 108.8
C13 C12 H12B 108.8
C11 C12 H12B 108.8
H12A C12 H12B 107.7
O6 C13 C12 105.8(3)
O6 C13 C14 110.2(3)
C12 C13 C14 112.6(3)
O6 C13 H13 109.4
C12 C13 H13 109.4
C14 C13 H13 109.4
C15 C14 C13 109.3(3)
C15 C14 C41 110.3(3)
C13 C14 C41 111.4(3)
C15 C14 H14 108.6
C13 C14 H14 108.6
C41 C14 H14 108.6
C16 C15 C14 123.9(3)
C16 C15 H15 118.1
C14 C15 H15 118.1
C15 C16 C17 122.5(4)
C15 C16 H16 118.7
C17 C16 H16 118.7
O6 C17 O7 110.1(3)
O6 C17 C16 110.8(3)
O7 C17 C16 105.8(3)
O6 C17 C18 106.3(3)
O7 C17 C18 110.0(3)
C16 C17 C18 114.0(3)
C17 C18 C19 110.4(3)
C17 C18 H18A 109.6
C19 C18 H18A 109.6
C17 C18 H18B 109.6
C19 C18 H18B 109.6
H18A C18 H18B 108.1
C18 C19 C20 110.3(3)
C18 C19 H19A 109.6
C20 C19 H19A 109.6
C18 C19 H19B 109.6
C20 C19 H19B 109.6
H19A C19 H19B 108.1
O8 C20 C19 108.8(3)
O8 C20 C21 107.9(3)
C19 C20 C21 109.6(3)
O8 C20 H20 110.2
C19 C20 H20 110.2
C21 C20 H20 110.2
O7 C21 C22 105.7(3)
O7 C21 C20 110.7(3)
C22 C21 C20 114.6(3)
O7 C21 H21 108.5
C22 C21 H21 108.5
C20 C21 H21 108.5
O10 C22 C21 110.8(3)
O10 C22 C23 109.3(3)
C21 C22 C23 112.4(3)
O10 C22 H22 108.0
C21 C22 H22 108.0
C23 C22 H22 108.0
O9 C23 C22 107.1(3)
O9 C23 C24 111.0(3)
C22 C23 C24 114.8(3)
O9 C23 H23 107.9
C22 C23 H23 107.9
C24 C23 H23 107.9
C43 C24 C25 111.9(3)
C43 C24 C23 109.1(3)
C25 C24 C23 111.4(3)
C43 C24 H24 108.1
C25 C24 H24 108.1
C23 C24 H24 108.1
C26 C25 C24 113.8(3)
C26 C25 H25A 108.8
C24 C25 H25A 108.8
C26 C25 H25B 108.8
C24 C25 H25B 108.8
H25A C25 H25B 107.7
C27 C26 C25 113.0(3)
C27 C26 H26A 109.0
C25 C26 H26A 109.0
C27 C26 H26B 109.0
C25 C26 H26B 109.0
H26A C26 H26B 107.8
O11 C27 C26 107.1(3)
O11 C27 C28 109.6(3)
C26 C27 C28 112.6(3)
O11 C27 H27 109.2
C26 C27 H27 109.2
C28 C27 H27 109.2
C29 C28 C27 113.3(3)
C29 C28 Cl1 108.6(3)
C27 C28 Cl1 109.8(3)
C29 C28 H28 108.3
C27 C28 H28 108.3
Cl1 C28 H28 108.3
O12 C29 C30 110.5(3)
O12 C29 C28 108.9(3)
C30 C29 C28 109.8(3)
O12 C29 H29 109.2
C30 C29 H29 109.2
C28 C29 H29 109.2
C29 C30 C31 111.8(3)
C29 C30 H30A 109.3
C31 C30 H30A 109.3
C29 C30 H30B 109.3
C31 C30 H30B 109.3
H30A C30 H30B 107.9
O11 C31 O13 111.5(3)
O11 C31 C32 106.0(3)
O13 C31 C32 111.7(3)
O11 C31 C30 109.5(3)
O13 C31 C30 104.6(3)
C32 C31 C30 113.7(3)
C31 C32 C33 112.4(3)
C31 C32 H32A 109.1
C33 C32 H32A 109.1
C31 C32 H32B 109.1
C33 C32 H32B 109.1
H32A C32 H32B 107.9
C34 C33 C32 109.5(3)
C34 C33 H33A 109.8
C32 C33 H33A 109.8
C34 C33 H33B 109.8
C32 C33 H33B 109.8
H33A C33 H33B 108.2
C33 C34 C35 109.2(3)
C33 C34 C45 111.9(4)
C35 C34 C45 113.8(4)
C33 C34 H34 107.2
C35 C34 H34 107.2
C45 C34 H34 107.2
O14 C35 O13 110.0(3)
O14 C35 C36 105.5(3)
O13 C35 C36 104.7(3)
O14 C35 C34 108.5(3)
O13 C35 C34 111.0(3)
C36 C35 C34 116.9(3)
C37 C36 C35 102.3(3)
C37 C36 H36A 111.3
C35 C36 H36A 111.3
C37 C36 H36B 111.3
C35 C36 H36B 111.3
H36A C36 H36B 109.2
O1 C37 C36 107.9(3)
O1 C37 C38 113.9(3)
C36 C37 C38 103.6(3)
O1 C37 H37 110.4
C36 C37 H37 110.4
C38 C37 H37 110.4
O14 C38 C37 103.9(3)
O14 C38 C39 108.8(3)
C37 C38 C39 114.9(3)
O14 C38 H38 109.7
C37 C38 H38 109.7
C39 C38 H38 109.7
C40 C39 C38 109.5(3)
C40 C39 H39A 109.8
C38 C39 H39A 109.8
C40 C39 H39B 109.8
C38 C39 H39B 109.8
H39A C39 H39B 108.2
O15 C40 C39 110.0(3)
O15 C40 H40A 109.7
C39 C40 H40A 109.7
O15 C40 H40B 109.7
C39 C40 H40B 109.7
H40A C40 H40B 108.2
C14 C41 H41A 109.5
C14 C41 H41B 109.5
H41A C41 H41B 109.5
C14 C41 H41C 109.5
H41A C41 H41C 109.5
H41B C41 H41C 109.5
O8 C42 H42A 109.5
O8 C42 H42B 109.5
H42A C42 H42B 109.5
O8 C42 H42C 109.5
H42A C42 H42C 109.5
H42B C42 H42C 109.5
C24 C43 H43A 109.5
C24 C43 H43B 109.5
H43A C43 H43B 109.5
C24 C43 H43C 109.5
H43A C43 H43C 109.5
H43B C43 H43C 109.5
O12 C44 H44A 109.5
O12 C44 H44B 109.5
H44A C44 H44B 109.5
O12 C44 H44C 109.5
H44A C44 H44C 109.5
H44B C44 H44C 109.5
C34 C45 H45A 109.5
C34 C45 H45B 109.5
H45A C45 H45B 109.5
C34 C45 H45C 109.5
H45A C45 H45C 109.5
H45B C45 H45C 109.5
Cl3 C46 Cl2 112.6(3)
Cl3 C46 H46A 109.1
Cl2 C46 H46A 109.1
Cl3 C46 H46B 109.1
Cl2 C46 H46B 109.1
H46A C46 H46B 107.8
Cl4 C47 Cl5 110.6(3)
Cl4 C47 H47A 109.5
Cl5 C47 H47A 109.5
Cl4 C47 H47B 109.5
Cl5 C47 H47B 109.5
H47A C47 H47B 108.1

loop_
_geom_bond_atom_site_label_1
_geom_bond_atom_site_label_2
_geom_bond_distance
Cl1 C28 1.799(4)
O1 C1 1.348(5)
O1 C37 1.450(5)
O2 C1 1.197(5)
O3 C3 1.434(4)
O3 C7 1.441(5)
O4 C9 1.442(5)
O4 H4' 0.958(19)
O5 C11 1.434(4)
O5 H5' 0.941(19)
O6 C17 1.420(4)
O6 C13 1.458(4)
O7 C21 1.435(4)
O7 C17 1.442(4)
O8 C42 1.408(6)
O8 C20 1.438(5)
O9 C23 1.430(4)
O9 H9' 0.952(19)
O10 C22 1.438(4)
O10 H10' 0.957(19)
O11 C31 1.424(5)
O11 C27 1.434(5)
O12 C44 1.422(5)
O12 C29 1.435(5)
O13 C35 1.433(5)
O13 C31 1.438(5)
O14 C35 1.430(5)
O14 C38 1.437(5)
O15 C40 1.429(5)
O15 H15' 0.989(19)
C1 C2 1.502(6)
C2 C3 1.523(5)
C2 H2A 0.9900
C2 H2B 0.9900
C3 C4 1.520(5)
C3 H3 1.0000
C4 C5 1.516(6)
C4 H4A 0.9900
C4 H4B 0.9900
C5 C6 1.547(6)
C5 H5A 0.9900
C5 H5B 0.9900
C6 C7 1.522(5)
C6 H6A 0.9900
C6 H6B 0.9900
C7 C8 1.518(6)
C7 H7 1.0000
C8 C9 1.520(5)
C8 H8A 0.9900
C8 H8B 0.9900
C9 C10 1.519(5)
C9 H9 1.0000
C10 C11 1.524(5)
C10 H10A 0.9900
C10 H10B 0.9900
C11 C12 1.534(5)
C11 H11 1.0000
C12 C13 1.513(5)
C12 H12A 0.9900
C12 H12B 0.9900
C13 C14 1.524(5)
C13 H13 1.0000
C14 C15 1.515(5)
C14 C41 1.525(6)
C14 H14 1.0000
C15 C16 1.319(6)
C15 H15 0.9500
C16 C17 1.489(5)
C16 H16 0.9500
C17 C18 1.518(6)
C18 C19 1.520(6)
C18 H18A 0.9900
C18 H18B 0.9900
C19 C20 1.528(5)
C19 H19A 0.9900
C19 H19B 0.9900
C20 C21 1.529(5)
C20 H20 1.0000
C21 C22 1.524(5)
C21 H21 1.0000
C22 C23 1.525(5)
C22 H22 1.0000
C23 C24 1.549(5)
C23 H23 1.0000
C24 C43 1.528(5)
C24 C25 1.542(5)
C24 H24 1.0000
C25 C26 1.536(5)
C25 H25A 0.9900
C25 H25B 0.9900
C26 C27 1.521(5)
C26 H26A 0.9900
C26 H26B 0.9900
C27 C28 1.522(5)
C27 H27 1.0000
C28 C29 1.515(6)
C28 H28 1.0000
C29 C30 1.500(6)
C29 H29 1.0000
C30 C31 1.520(6)
C30 H30A 0.9900
C30 H30B 0.9900
C31 C32 1.514(6)
C32 C33 1.517(6)
C32 H32A 0.9900
C32 H32B 0.9900
C33 C34 1.517(6)
C33 H33A 0.9900
C33 H33B 0.9900
C34 C35 1.521(6)
C34 C45 1.523(6)
C34 H34 1.0000
C35 C36 1.518(6)
C36 C37 1.513(6)
C36 H36A 0.9900
C36 H36B 0.9900
C37 C38 1.531(5)
C37 H37 1.0000
C38 C39 1.534(6)
C38 H38 1.0000
C39 C40 1.516(5)
C39 H39A 0.9900
C39 H39B 0.9900
C40 H40A 0.9900
C40 H40B 0.9900
C41 H41A 0.9800
C41 H41B 0.9800
C41 H41C 0.9800
C42 H42A 0.9800
C42 H42B 0.9800
C42 H42C 0.9800
C43 H43A 0.9800
C43 H43B 0.9800
C43 H43C 0.9800
C44 H44A 0.9800
C44 H44B 0.9800
C44 H44C 0.9800
C45 H45A 0.9800
C45 H45B 0.9800
C45 H45C 0.9800
C46 Cl3 1.736(6)
C46 Cl2 1.787(6)
C46 H46A 0.9900
C46 H46B 0.9900
C47 Cl4 1.760(6)
C47 Cl5 1.770(7)
C47 H47A 0.9900
C47 H47B 0.9900

loop_
_geom_torsion_atom_site_label_1
_geom_torsion_atom_site_label_2
_geom_torsion_atom_site_label_3
_geom_torsion_atom_site_label_4
_geom_torsion
C37 O1 C1 O2 2.2(5)
C37 O1 C1 C2 -178.6(3)
O2 C1 C2 C3 113.9(5)
O1 C1 C2 C3 -65.2(4)
C7 O3 C3 C4 -57.3(4)
C7 O3 C3 C2 -179.0(3)
C1 C2 C3 O3 -75.0(4)
C1 C2 C3 C4 163.3(4)
O3 C3 C4 C5 54.6(4)
C2 C3 C4 C5 172.7(3)
C3 C4 C5 C6 -54.2(5)
C4 C5 C6 C7 56.1(5)
C3 O3 C7 C8 -176.7(3)
C3 O3 C7 C6 59.1(4)
C5 C6 C7 O3 -57.8(4)
C5 C6 C7 C8 -177.1(3)
O3 C7 C8 C9 76.2(4)
C6 C7 C8 C9 -162.1(3)
C7 C8 C9 O4 70.9(4)
C7 C8 C9 C10 -168.8(3)
O4 C9 C10 C11 -69.8(4)
C8 C9 C10 C11 170.9(3)
C9 C10 C11 O5 -68.5(4)
C9 C10 C11 C12 170.4(3)
O5 C11 C12 C13 69.5(4)
C10 C11 C12 C13 -171.2(3)
C17 O6 C13 C12 -174.2(3)
C17 O6 C13 C14 63.8(4)
C11 C12 C13 O6 61.1(4)
C11 C12 C13 C14 -178.5(3)
O6 C13 C14 C15 -42.2(4)
C12 C13 C14 C15 -160.1(3)
O6 C13 C14 C41 -164.4(3)
C12 C13 C14 C41 77.7(4)
C13 C14 C15 C16 11.7(5)
C41 C14 C15 C16 134.5(4)
C14 C15 C16 C17 3.9(6)
C13 O6 C17 O7 70.1(4)
C13 O6 C17 C16 -46.5(4)
C13 O6 C17 C18 -170.8(3)
C21 O7 C17 O6 58.4(4)
C21 O7 C17 C16 178.2(3)
C21 O7 C17 C18 -58.3(4)
C15 C16 C17 O6 12.3(5)
C15 C16 C17 O7 -107.0(4)
C15 C16 C17 C18 132.1(4)
O6 C17 C18 C19 -63.4(4)
O7 C17 C18 C19 55.8(4)
C16 C17 C18 C19 174.3(3)
C17 C18 C19 C20 -55.6(4)
C42 O8 C20 C19 123.5(4)
C42 O8 C20 C21 -117.7(4)
C18 C19 C20 O8 172.4(3)
C18 C19 C20 C21 54.6(4)
C17 O7 C21 C22 -177.0(3)
C17 O7 C21 C20 58.3(4)
O8 C20 C21 O7 -173.2(3)
C19 C20 C21 O7 -54.9(4)
O8 C20 C21 C22 67.3(4)
C19 C20 C21 C22 -174.3(3)
O7 C21 C22 O10 -64.6(4)
C20 C21 C22 O10 57.7(4)
O7 C21 C22 C23 58.1(4)
C20 C21 C22 C23 -179.6(3)
O10 C22 C23 O9 174.1(3)
C21 C22 C23 O9 50.5(4)
O10 C22 C23 C24 -62.2(4)
C21 C22 C23 C24 174.2(3)
O9 C23 C24 C43 -67.6(4)
C22 C23 C24 C43 170.8(3)
O9 C23 C24 C25 56.5(4)
C22 C23 C24 C25 -65.2(4)
C43 C24 C25 C26 -52.1(4)
C23 C24 C25 C26 -174.6(3)
C24 C25 C26 C27 -177.6(3)
C31 O11 C27 C26 179.2(3)
C31 O11 C27 C28 56.8(4)
C25 C26 C27 O11 69.6(4)
C25 C26 C27 C28 -169.8(3)
O11 C27 C28 C29 -51.2(4)
C26 C27 C28 C29 -170.3(3)
O11 C27 C28 Cl1 -172.8(2)
C26 C27 C28 Cl1 68.1(4)
C44 O12 C29 C30 -108.1(4)
C44 O12 C29 C28 131.2(4)
C27 C28 C29 O12 171.5(3)
Cl1 C28 C29 O12 -66.2(4)
C27 C28 C29 C30 50.4(5)
Cl1 C28 C29 C30 172.7(3)
O12 C29 C30 C31 -172.4(3)
C28 C29 C30 C31 -52.3(4)
C27 O11 C31 O13 55.7(4)
C27 O11 C31 C32 177.5(3)
C27 O11 C31 C30 -59.5(4)
C35 O13 C31 O11 73.2(4)
C35 O13 C31 C32 -45.2(4)
C35 O13 C31 C30 -168.6(3)
C29 C30 C31 O11 56.2(4)
C29 C30 C31 O13 -63.4(4)
C29 C30 C31 C32 174.5(3)
O11 C31 C32 C33 -75.0(4)
O13 C31 C32 C33 46.6(4)
C30 C31 C32 C33 164.7(3)
C31 C32 C33 C34 -55.6(4)
C32 C33 C34 C35 59.2(4)
C32 C33 C34 C45 -173.9(4)
C38 O14 C35 O13 -101.0(3)
C38 O14 C35 C36 11.4(4)
C38 O14 C35 C34 137.4(3)
C31 O13 C35 O14 -70.0(4)
C31 O13 C35 C36 177.0(3)
C31 O13 C35 C34 50.1(4)
C33 C34 C35 O14 65.8(4)
C45 C34 C35 O14 -60.1(4)
C33 C34 C35 O13 -55.2(4)
C45 C34 C35 O13 178.9(3)
C33 C34 C35 C36 -175.2(3)
C45 C34 C35 C36 59.0(5)
O14 C35 C36 C37 -29.2(4)
O13 C35 C36 C37 86.9(4)
C34 C35 C36 C37 -149.9(4)
C1 O1 C37 C36 173.5(3)
C1 O1 C37 C38 -72.2(4)
C35 C36 C37 O1 156.6(3)
C35 C36 C37 C38 35.6(4)
C35 O14 C38 C37 11.2(4)
C35 O14 C38 C39 -111.7(3)
O1 C37 C38 O14 -146.1(3)
C36 C37 C38 O14 -29.2(4)
O1 C37 C38 C39 -27.4(5)
C36 C37 C38 C39 89.5(4)
O14 C38 C39 C40 -56.9(4)
C37 C38 C39 C40 -172.9(3)
C38 C39 C40 O15 172.4(3)
